data_2010197
loop_
_publ_author_name
'Howard, Judith A.K.'
'Batsanov, Andrei S.'
'O'Hagan, David'
'White, Jeffrey'

_publ_section_title
;
 3-Chloro- and 3-bromo-2-oxopropyl-<i>p</i>-toluenesulfonate
;
_journal_issue 11
_journal_name_full 'Acta Crystallographica Section C'
_journal_page_first 1825
_journal_page_last 1828
_journal_paper_doi 10.1107/S0108270194006499
_journal_volume 50
_journal_year 1994
_chemical_formula_analytical 'C39.3%, H3.6%'
_chemical_formula_sum 'C10 H11 Br O4 S'
_chemical_formula_weight 307.16
_chemical_melting_point 67.0
_chemical_name_common 3-Bromo-2-oxopropyltosylate
_chemical_name_systematic ' 3-Bromo-2-oxopropyl-p-toluenesulfonate'
_space_group_IT_number 14
_symmetry_cell_setting monoclinic
_symmetry_space_group_name_Hall '-P 2ybc'
_symmetry_space_group_name_H-M 'P 1 21/c 1'
_audit_creation_method SHELXL
_cell_angle_alpha 90.00
_cell_angle_beta 110.48(3)
_cell_angle_gamma 90.00
_cell_formula_units_Z 4
_cell_length_a 11.002(2)
_cell_length_b 5.160(2)
_cell_length_c 22.490(3)
_cell_measurement_reflns_used 24
_cell_measurement_temperature 293(2)
_cell_measurement_theta_max 14.5
_cell_measurement_theta_min 13.5
_cell_volume 1196.1(6)
_computing_cell_refinement 'MSC/AFC Diffractometer Control Software'
_computing_data_collection
;MSC/AFC Diffractometer Control Software (Molecular Structure Corporation,
 1988)
;
_computing_data_reduction 'TEXSAN (Molecular Structure Corporation, 1989)'
_computing_molecular_graphics 'SHELXTL-Plus (Sheldrick, 1991)'
_computing_publication_material SHELXL93
_computing_structure_refinement 'SHELXL93 (Sheldrick, 1994)'
_computing_structure_solution 'SHELXS86 (Sheldrick, 1990)'
_diffrn_ambient_temperature 293(2)
_diffrn_measurement_device 'Rigaku AFC6S four-circle diffractometer'
_diffrn_measurement_method 2\q/\w
_diffrn_radiation_monochromator graphite
_diffrn_radiation_source 'fine-focus sealed tube'
_diffrn_radiation_type MoK\a
_diffrn_radiation_wavelength 0.71073
_diffrn_reflns_av_R_equivalents 0.0288
_diffrn_reflns_av_sigmaI/netI 0.0867
_diffrn_reflns_limit_h_max 0
_diffrn_reflns_limit_h_min -14
_diffrn_reflns_limit_k_max 0
_diffrn_reflns_limit_k_min -6
_diffrn_reflns_limit_l_max 29
_diffrn_reflns_limit_l_min -27
_diffrn_reflns_number 2893
_diffrn_reflns_theta_max 27.50
_diffrn_reflns_theta_min 3.21
_diffrn_standards_decay_% 0.2
_diffrn_standards_interval_count 150
_diffrn_standards_number 3
_exptl_absorpt_coefficient_mu 3.606
_exptl_absorpt_correction_T_max 0.7165
_exptl_absorpt_correction_T_min 0.4143
_exptl_absorpt_correction_type 'Analytical, 6 faces indexed'
_exptl_crystal_colour Colourless
_exptl_crystal_density_diffrn 1.706
_exptl_crystal_description Plate
_exptl_crystal_F_000 616
_exptl_crystal_size_max 0.51
_exptl_crystal_size_mid 0.22
_exptl_crystal_size_min 0.10
_refine_diff_density_max 0.344
_refine_diff_density_min -0.340
_refine_ls_extinction_method none
_refine_ls_goodness_of_fit_all 1.018
_refine_ls_goodness_of_fit_obs 1.117
_refine_ls_hydrogen_treatment 'H atoms: geom, riding, rigid-body'
_refine_ls_matrix_type full
_refine_ls_number_parameters 149
_refine_ls_number_reflns 2751
_refine_ls_number_restraints 0
_refine_ls_restrained_S_all 1.022
_refine_ls_restrained_S_obs 1.117
_refine_ls_R_factor_all 0.1236
_refine_ls_R_factor_obs 0.0401
_refine_ls_shift/esd_max -0.009
_refine_ls_shift/esd_mean 0.000
_refine_ls_structure_factor_coef Fsqd
_refine_ls_weighting_scheme
;calc w = 1/[\s^2^(F~o~^2^)+(0.0362P)^2^+1.0468P]
where P = (F~o~^2^+2F~c~^2^)/3
;
_refine_ls_wR_factor_all 0.1092
_refine_ls_wR_factor_obs 0.0877
_reflns_number_observed 1550
_reflns_number_total 2752
_reflns_observed_criterion >2\s(I)
_cod_data_source_file hu1109.cif
_cod_data_source_block 2
_cod_depositor_comments
;
The following automatic conversions were performed:
'_symmetry_cell_setting' value 'Monoclinic' changed to 'monoclinic'
according to '/home/saulius/struct/CIF-dictionaries/cif_core.dic'
dictionary named 'cif_core.dic' version 2.4.1 from 2010-06-29.

Automatic conversion script
Id: cif_fix_enum 1527 2010-12-29 10:47:43Z saulius 

The following automatic conversions were performed:

'_symmetry_cell_setting' value 'Monoclinic' changed to 'monoclinic'
according to /home/saulius/struct/CIF-dictionaries/cif_core.dic
dictionary named 'cif_core.dic' version 2.4.1 from 2010-06-29.

Automatic conversion script
Id: cif_fix_values 1715 2011-07-08 13:25:40Z adriana 
;
_cod_original_cell_volume 1196.3(3)
_cod_original_sg_symbol_H-M 'P 21/c'
_cod_original_formula_sum 'C10 H11 Br1 O4 S1'
_cod_database_code 2010197

loop_
_symmetry_equiv_pos_as_xyz
'x, y, z'
'-x, y+1/2, -z+1/2'
'-x, -y, -z'
'x, -y-1/2, z-1/2'

loop_
_atom_site_aniso_label
_atom_site_aniso_U_11
_atom_site_aniso_U_22
_atom_site_aniso_U_33
_atom_site_aniso_U_12
_atom_site_aniso_U_13
_atom_site_aniso_U_23
Br 0.0868(4) 0.0567(3) 0.0447(3) 0.0080(3) 0.0263(3) -0.0059(3)
S 0.0355(5) 0.0305(5) 0.0339(5) 0.0014(5) 0.0144(4) -0.0001(4)
O1 0.0387(15) 0.038(2) 0.0302(13) -0.0065(13) 0.0141(12) -0.0050(13)
O2 0.049(2) 0.033(2) 0.048(2) -0.0068(14) 0.0205(14) 0.0020(14)
O3 0.042(2) 0.042(2) 0.043(2) 0.0100(14) 0.0170(13) 0.0009(14)
O4 0.059(2) 0.055(2) 0.054(2) -0.018(2) 0.021(2) -0.012(2)
C1 0.032(2) 0.033(2) 0.027(2) -0.001(2) 0.011(2) -0.003(2)
C2 0.034(2) 0.041(2) 0.037(2) 0.001(2) 0.016(2) 0.002(2)
C3 0.032(2) 0.049(3) 0.043(2) 0.007(2) 0.011(2) 0.001(2)
C4 0.051(3) 0.039(2) 0.032(2) 0.004(2) 0.010(2) 0.002(2)
C5 0.054(3) 0.065(3) 0.040(2) -0.001(3) 0.022(2) 0.011(2)
C6 0.037(2) 0.061(3) 0.042(2) 0.004(2) 0.019(2) 0.006(2)
C7 0.073(3) 0.063(4) 0.051(3) 0.016(3) 0.017(3) 0.017(3)
C8 0.037(2) 0.040(3) 0.043(2) -0.002(2) 0.013(2) -0.008(2)
C9 0.041(2) 0.036(2) 0.031(2) 0.000(2) 0.009(2) 0.003(2)
C10 0.056(3) 0.036(3) 0.040(2) -0.002(2) 0.018(2) -0.004(2)

loop_
_atom_site_label
_atom_site_fract_x
_atom_site_fract_y
_atom_site_fract_z
_atom_site_U_iso_or_equiv
_atom_site_thermal_displace_type
_atom_site_calc_flag
_atom_site_refinement_flags
_atom_site_occupancy
_atom_site_disorder_group
_atom_site_type_symbol
Br 0.16417(5) 0.19840(11) 0.01966(2) 0.0619(2) Uani d . 1 . Br
S 0.21392(9) 0.9838(2) 0.23277(5) 0.0327(2) Uani d . 1 . S
O1 0.1776(2) 0.8066(5) 0.17120(11) 0.0351(6) Uani d . 1 . O
O2 0.2994(3) 1.1711(5) 0.22244(13) 0.0425(7) Uani d . 1 . O
O3 0.0971(3) 1.0660(6) 0.24121(13) 0.0418(7) Uani d . 1 . O
O4 -0.0184(3) 0.2805(6) 0.09153(15) 0.0559(9) Uani d . 1 . O
C1 0.2986(3) 0.7725(7) 0.2942(2) 0.0306(9) Uani d . 1 . C
C2 0.4257(4) 0.7088(8) 0.3032(2) 0.0364(9) Uani d . 1 . C
H2 0.4675(4) 0.7827(8) 0.2779(2) 0.044 Uiso calc R 1 . H
C3 0.4901(4) 0.5343(9) 0.3502(2) 0.0420(10) Uani d . 1 . C
H3 0.5754(4) 0.4893(9) 0.3561(2) 0.050 Uiso calc R 1 . H
C4 0.4289(4) 0.4246(9) 0.3889(2) 0.0418(10) Uani d . 1 . C
C5 0.3028(4) 0.4939(10) 0.3798(2) 0.0512(12) Uani d . 1 . C
H5 0.2618(4) 0.4235(10) 0.4058(2) 0.061 Uiso calc R 1 . H
C6 0.2356(4) 0.6669(9) 0.3323(2) 0.0450(11) Uani d . 1 . C
H6 0.1502(4) 0.7111(9) 0.3262(2) 0.054 Uiso calc R 1 . H
C7 0.4994(5) 0.2299(10) 0.4393(2) 0.0639(14) Uani d . 1 . C
H7A 0.5883(10) 0.282(4) 0.4590(11) 0.102(12) Uiso calc R 1 . H
H7B 0.496(3) 0.0624(16) 0.4202(4) 0.102(12) Uiso calc R 1 . H
H7C 0.459(2) 0.222(5) 0.4708(9) 0.102(12) Uiso calc R 1 . H
C8 0.0665(4) 0.6369(8) 0.1575(2) 0.0404(10) Uani d . 1 . C
H8A -0.0126(4) 0.7385(8) 0.1427(2) 0.067(11) Uiso calc R 1 . H
H8B 0.0695(4) 0.5470(8) 0.1959(2) 0.067(11) Uiso calc R 1 . H
C9 0.0660(4) 0.4416(8) 0.1073(2) 0.0370(10) Uani d . 1 . C
C10 0.1735(4) 0.4637(8) 0.0809(2) 0.0435(11) Uani d . 1 . C
H10A 0.2563(4) 0.4518(8) 0.1154(2) 0.049(9) Uiso calc R 1 . H
H10B 0.1690(4) 0.6322(8) 0.0611(2) 0.049(9) Uiso calc R 1 . H

loop_
_atom_type_symbol
_atom_type_description
_atom_type_scat_dispersion_real
_atom_type_scat_dispersion_imag
_atom_type_scat_source
C C 0.0033 0.0016 'International Tables Vol C Tables 4.2.6.8 and 6.1.1.4'
H H 0.0000 0.0000 'International Tables Vol C Tables 4.2.6.8 and 6.1.1.4'
O O 0.0106 0.0060 'International Tables Vol C Tables 4.2.6.8 and 6.1.1.4'
S S 0.1246 0.1234 'International Tables Vol C Tables 4.2.6.8 and 6.1.1.4'
Br Br -0.2901 2.4595 'International Tables Vol C Tables 4.2.6.8 and 6.1.1.4'

loop_
_geom_angle_atom_site_label_1
_geom_angle_atom_site_label_2
_geom_angle_atom_site_label_3
_geom_angle
_geom_angle_publ_flag
O2 S O3 119.8(2) yes
O2 S O1 103.1(2) yes
O3 S O1 108.9(2) yes
O2 S C1 110.6(2) ?
O3 S C1 109.6(2) ?
O1 S C1 103.4(2) yes
C8 O1 S 118.0(2) yes
C2 C1 C6 120.9(4) yes
C2 C1 S 119.8(3) ?
C6 C1 S 119.3(3) ?
C3 C2 C1 119.4(4) ?
C2 C3 C4 120.8(4) ?
C5 C4 C3 118.9(4) ?
C5 C4 C7 120.7(4) ?
C3 C4 C7 120.4(4) ?
C4 C5 C6 121.3(4) ?
C1 C6 C5 118.7(4) ?
O1 C8 C9 110.2(3) yes
O4 C9 C10 124.7(4) yes
O4 C9 C8 118.7(4) yes
C10 C9 C8 116.5(4) yes
C9 C10 Br 112.2(3) yes

loop_
_geom_bond_atom_site_label_1
_geom_bond_atom_site_label_2
_geom_bond_site_symmetry_2
_geom_bond_distance
_geom_bond_publ_flag
Br C10 . 1.920(4) yes
S O2 . 1.424(3) yes
S O3 . 1.428(3) yes
S O1 . 1.590(3) yes
S C1 . 1.750(4) yes
O1 C8 . 1.447(5) yes
O4 C9 . 1.204(5) yes
C1 C2 . 1.381(5) ?
C1 C6 . 1.389(5) ?
C2 C3 . 1.381(6) ?
C3 C4 . 1.394(6) ?
C4 C5 . 1.377(6) ?
C4 C7 . 1.510(6) ?
C5 C6 . 1.389(6) ?
C8 C9 . 1.512(5) yes
C9 C10 . 1.501(5) yes

loop_
_geom_torsion_atom_site_label_1
_geom_torsion_atom_site_label_2
_geom_torsion_atom_site_label_3
_geom_torsion_atom_site_label_4
_geom_torsion
_geom_torsion_publ_flag
C2 C1 S O1 76.9(3) yes
C1 S O1 C8 80.6(3) yes
S O1 C8 C9 -166.7(3) yes
O1 C8 C9 C10 -1.6(5) yes
C8 C9 C10 Br 178.2(3) yes

loop_
_cod_related_entry_id
_cod_related_entry_database
_cod_related_entry_code
1 ChemSpider 21139257
